data_2242598
loop_
_publ_author_name
'F\'abry, Jan'

_publ_section_title
;
 A resonance-assisted intramolecular hydrogen bond in compounds containing
 2-hydroxy-3,5-dinitrobenzoic acid and its various deprotonated forms:
 redetermination of several related structures
;
_journal_coeditor_code SU5452
_journal_issue 9
_journal_name_full 'Acta Crystallographica Section E'
_journal_page_first 1344
_journal_page_last 1357
_journal_paper_doi 10.1107/S2056989018011544
_journal_volume 74
_journal_year 2018
_chemical_formula_iupac 'C6 H9 N2 +, C7 H3 N2 O7 -'
_chemical_formula_moiety 'C6 H9 N2 +, C7 H3 N2 O7 -'
_chemical_formula_sum 'C13 H12 N4 O7'
_chemical_formula_weight 336.27
_chemical_name_common
;
2-Amino-5-methylpyridinium 3,5-dinitrosalicylate
;
_chemical_name_systematic
;
2-Amino-5-methylpyridinium 2-hydroxy-3,5-dinitrobenzoate
;
_space_group_IT_number 2
_symmetry_cell_setting triclinic
_symmetry_space_group_name_Hall '-P 1'
_symmetry_space_group_name_H-M 'P -1'
_atom_sites_solution_hydrogens difmap
_atom_sites_solution_primary direct
_atom_sites_solution_secondary difmap
_audit_creation_method SHELXL-97
_cell_angle_alpha 86.844(3)
_cell_angle_beta 84.252(3)
_cell_angle_gamma 81.209(3)
_cell_formula_units_Z 2
_cell_length_a 5.8673(7)
_cell_length_b 8.0991(9)
_cell_length_c 15.2437(17)
_cell_measurement_reflns_used 5139
_cell_measurement_temperature 100.00(10)
_cell_measurement_theta_max 32.42
_cell_measurement_theta_min 2.69
_cell_volume 711.69(14)
_computing_cell_refinement
;
SAINT (Bruker, 2009)
;
_computing_data_collection
;
APEX2 (Bruker, 2009)
;
_computing_data_reduction
;
SAINT (Bruker, 2009)
;
_computing_structure_refinement
;
JANA2006 (Petricek et al., 2014)
;
_computing_structure_solution
;
SHELXTL (Sheldrick, 2008)
;
_diffrn_ambient_temperature 100.00(10)
_diffrn_measured_fraction_theta_full 0.962
_diffrn_measured_fraction_theta_max 0.962
_diffrn_measurement_device_type
;
Bruker APEX DUO CCD area-detector diffractometer
;
_diffrn_measurement_method '\f and \w scans'
_diffrn_radiation_monochromator graphite
_diffrn_radiation_source 'fine-focus sealed tube'
_diffrn_radiation_type MoK\a
_diffrn_radiation_wavelength 0.71073
_diffrn_reflns_av_R_equivalents 0.0229
_diffrn_reflns_av_sigmaI/netI 0.0304
_diffrn_reflns_limit_h_max 8
_diffrn_reflns_limit_h_min -8
_diffrn_reflns_limit_k_max 11
_diffrn_reflns_limit_k_min -12
_diffrn_reflns_limit_l_max 23
_diffrn_reflns_limit_l_min -22
_diffrn_reflns_number 12709
_diffrn_reflns_theta_full 32.50
_diffrn_reflns_theta_max 32.50
_diffrn_reflns_theta_min 1.34
_diffrn_standards_number 0
_exptl_absorpt_coefficient_mu 0.130
_exptl_absorpt_correction_T_max 0.9903
_exptl_absorpt_correction_T_min 0.9631
_exptl_absorpt_correction_type multi-scan
_exptl_absorpt_process_details
;
(SADABS; Bruker, 2009)
;
_exptl_crystal_colour yellow
_exptl_crystal_density_diffrn 1.569
_exptl_crystal_density_method 'not measured'
_exptl_crystal_description block
_exptl_crystal_F_000 348
_exptl_crystal_size_max 0.29
_exptl_crystal_size_mid 0.14
_exptl_crystal_size_min 0.08
_refine_diff_density_max 0.40
_refine_diff_density_min -0.32
_refine_ls_extinction_method none
_refine_ls_goodness_of_fit_ref 2.06
_refine_ls_hydrogen_treatment mixed
_refine_ls_matrix_type full
_refine_ls_number_constraints 34
_refine_ls_number_parameters 222
_refine_ls_number_reflns 4943
_refine_ls_number_restraints 0
_refine_ls_R_factor_all 0.0596
_refine_ls_R_factor_gt 0.0416
_refine_ls_shift/su_max 0.0092
_refine_ls_shift/su_mean 0.0013
_refine_ls_structure_factor_coef Fsqd
_refine_ls_weighting_details w=1/(\s^2^(I)+0.0004I^2^)
_refine_ls_weighting_scheme sigma
_refine_ls_wR_factor_gt 0.1031
_refine_ls_wR_factor_ref 0.1091
_reflns_number_gt 3677
_reflns_number_total 4943
_reflns_threshold_expression I>3\s(I)
_cod_data_source_file su5452sup1.cif
_cod_data_source_block NUQVEB
_cod_database_code 2242598

loop_
_symmetry_equiv_pos_as_xyz
'x, y, z'
'-x, -y, -z'

loop_
_atom_site_type_symbol
_atom_site_label
_atom_site_fract_x
_atom_site_fract_y
_atom_site_fract_z
_atom_site_U_iso_or_equiv
_atom_site_adp_type
_atom_site_calc_flag
_atom_site_occupancy
N N1 0.50355(15) 0.28624(11) 0.24318(6) 0.0153(3) Uani d 1
N N2 0.82331(16) 0.41649(12) 0.19964(6) 0.0182(3) Uani d 1
C C1 0.67739(18) 0.36376(13) 0.26429(7) 0.0152(3) Uani d 1
C C2 0.35124(18) 0.22197(14) 0.30471(7) 0.0165(3) Uani d 1
H H2 0.233313 0.167725 0.285731 0.0198 Uiso d 1
C C3 0.36539(18) 0.23424(14) 0.39257(7) 0.0180(3) Uani d 1
C C4 0.54266(19) 0.31918(15) 0.41642(7) 0.0200(3) Uani d 1
H H4 0.556083 0.332079 0.477169 0.024 Uiso d 1
C C5 0.69461(19) 0.38301(14) 0.35491(7) 0.0186(3) Uani d 1
H H5 0.811136 0.439959 0.372833 0.0223 Uiso d 1
C C6 0.2014(2) 0.16274(17) 0.46143(8) 0.0262(4) Uani d 1
H H6a 0.118019 0.252439 0.498084 0.0394 Uiso d 1
H H6b 0.090144 0.110743 0.432458 0.0394 Uiso d 1
H H6c 0.289083 0.078457 0.498608 0.0394 Uiso d 1
O O1 0.17284(13) 0.61818(10) 0.14277(5) 0.0201(2) Uani d 1
O O2 0.10549(15) 0.60964(11) 0.31689(5) 0.0252(3) Uani d 1
O O3 0.28472(15) 0.76461(12) 0.38855(5) 0.0275(3) Uani d 1
O O4 0.93312(14) 0.99538(11) 0.26216(6) 0.0242(3) Uani d 1
O O5 0.99966(15) 1.02486(11) 0.11988(6) 0.0279(3) Uani d 1
O O6 0.55543(14) 0.76370(11) -0.07523(5) 0.0224(3) Uani d 1
O O7 0.26607(14) 0.63258(10) -0.01549(5) 0.0199(2) Uani d 1
N N3 0.25052(15) 0.70323(12) 0.31961(6) 0.0172(3) Uani d 1
N N4 0.89095(16) 0.97282(12) 0.18597(6) 0.0190(3) Uani d 1
C C7 0.33912(17) 0.70052(13) 0.15501(7) 0.0141(3) Uani d 1
C C8 0.38900(17) 0.74506(13) 0.23906(7) 0.0144(3) Uani d 1
C C9 0.56997(17) 0.83259(13) 0.24874(7) 0.0156(3) Uani d 1
H H9 0.601439 0.859704 0.305724 0.0187 Uiso d 1
C C10 0.70326(17) 0.87968(13) 0.17493(7) 0.0154(3) Uani d 1
C C11 0.66121(18) 0.84357(13) 0.09021(7) 0.0157(3) Uani d 1
H H11 0.753695 0.879143 0.040052 0.0188 Uiso d 1
C C12 0.48279(17) 0.75522(13) 0.08058(7) 0.0139(3) Uani d 1
C C13 0.43623(18) 0.71649(13) -0.01006(7) 0.0165(3) Uani d 1
H H1o7 0.20768 0.615457 0.041923 0.044(6) Uiso d 0.62(3)
H H1o1 0.186813 0.613081 0.081569 0.044(6) Uiso d 0.38(3)
H H2a 0.809476 0.397973 0.143402 0.035(4) Uiso d 1
H H2b 0.928572 0.469891 0.211657 0.048(5) Uiso d 1
H H1 0.481117 0.276133 0.186443 0.032(4) Uiso d 1

loop_
_atom_site_aniso_label
_atom_site_aniso_U_11
_atom_site_aniso_U_22
_atom_site_aniso_U_33
_atom_site_aniso_U_12
_atom_site_aniso_U_13
_atom_site_aniso_U_23
_atom_site_aniso_type_symbol
N1 0.0166(4) 0.0168(5) 0.0130(4) -0.0032(3) -0.0023(3) -0.0006(3) N
N2 0.0194(4) 0.0221(5) 0.0147(4) -0.0085(4) -0.0004(3) -0.0009(4) N
C1 0.0166(5) 0.0137(5) 0.0152(5) -0.0012(4) -0.0022(4) -0.0004(4) C
C2 0.0142(5) 0.0162(5) 0.0192(5) -0.0026(4) -0.0015(4) -0.0007(4) C
C3 0.0182(5) 0.0180(5) 0.0168(5) -0.0011(4) 0.0004(4) 0.0009(4) C
C4 0.0239(5) 0.0239(6) 0.0127(5) -0.0043(5) -0.0035(4) -0.0007(4) C
C5 0.0201(5) 0.0201(6) 0.0169(5) -0.0054(4) -0.0041(4) -0.0004(4) C
C6 0.0238(6) 0.0324(7) 0.0219(6) -0.0077(5) 0.0028(4) 0.0047(5) C
O1 0.0192(4) 0.0259(4) 0.0176(4) -0.0108(3) -0.0027(3) -0.0010(3) O
O2 0.0275(4) 0.0281(5) 0.0220(4) -0.0141(4) 0.0034(3) -0.0013(3) O
O3 0.0290(5) 0.0434(6) 0.0120(4) -0.0097(4) -0.0019(3) -0.0062(4) O
O4 0.0215(4) 0.0234(4) 0.0302(5) -0.0036(3) -0.0110(3) -0.0066(4) O
O5 0.0227(4) 0.0276(5) 0.0354(5) -0.0122(4) -0.0009(3) 0.0022(4) O
O6 0.0280(4) 0.0278(5) 0.0128(4) -0.0102(4) 0.0001(3) -0.0006(3) O
O7 0.0229(4) 0.0252(4) 0.0139(4) -0.0096(3) -0.0034(3) -0.0010(3) O
N3 0.0168(4) 0.0200(5) 0.0145(4) -0.0020(4) -0.0017(3) -0.0002(4) N
N4 0.0154(4) 0.0150(5) 0.0275(5) -0.0027(4) -0.0051(4) -0.0025(4) N
C7 0.0135(4) 0.0136(5) 0.0150(5) -0.0010(4) -0.0022(4) -0.0010(4) C
C8 0.0145(5) 0.0155(5) 0.0128(5) -0.0016(4) 0.0000(4) -0.0003(4) C
C9 0.0144(5) 0.0156(5) 0.0169(5) 0.0000(4) -0.0038(4) -0.0031(4) C
C10 0.0128(4) 0.0131(5) 0.0210(5) -0.0030(4) -0.0035(4) -0.0018(4) C
C11 0.0148(5) 0.0137(5) 0.0179(5) -0.0009(4) -0.0007(4) -0.0005(4) C
C12 0.0145(4) 0.0141(5) 0.0132(5) -0.0020(4) -0.0018(4) -0.0009(4) C
C13 0.0190(5) 0.0153(5) 0.0151(5) -0.0021(4) -0.0026(4) -0.0012(4) C

loop_
_atom_type_symbol
_atom_type_scat_dispersion_real
_atom_type_scat_dispersion_imag
_atom_type_scat_source
C 0.0033 0.0016 'International Tables Vol C tables 4.2.6.8 and 6.1.1.1'
H 0.0000 0.0000 'International Tables Vol C tables 4.2.6.8 and 6.1.1.1'
N 0.0061 0.0033 'International Tables Vol C tables 4.2.6.8 and 6.1.1.1'
O 0.0106 0.0060 'International Tables Vol C tables 4.2.6.8 and 6.1.1.1'

loop_
_geom_angle_atom_site_label_1
_geom_angle_atom_site_label_2
_geom_angle_atom_site_label_3
_geom_angle
C1 N1 C2 123.29(9)
C1 N1 H1 120.41(9)
C2 N1 H1 116.29(10)
C1 N2 H2a 120.74(11)
C1 N2 H2b 120.05(10)
H2a N2 H2b 119.20(10)
N1 C1 N2 118.98(10)
N1 C1 C5 117.27(9)
N2 C1 C5 123.75(11)
N1 C2 H2 119.38
N1 C2 C3 121.25(11)
H2 C2 C3 119.38
C2 C3 C4 116.54(10)
C2 C3 C6 122.15(11)
C4 C3 C6 121.31(10)
C3 C4 H4 118.95
C3 C4 C5 122.10(10)
H4 C4 C5 118.95
C1 C5 C4 119.51(11)
C1 C5 H5 120.24
C4 C5 H5 120.24
C3 C6 H6a 109.47
C3 C6 H6b 109.47
C3 C6 H6c 109.47
H6a C6 H6b 109.47
H6a C6 H6c 109.47
H6b C6 H6c 109.47
C7 O1 H1o7 98.33(6)
C7 O1 H1o1 101.65(8)
C13 O7 H1o7 104.71(9)
C13 O7 H1o1 99.43(7)
O2 N3 O3 122.52(9)
O2 N3 C8 119.61(9)
O3 N3 C8 117.87(10)
O4 N4 O5 123.30(10)
O4 N4 C10 118.02(9)
O5 N4 C10 118.69(10)
O1 C7 C8 124.03(9)
O1 C7 C12 119.84(10)
C8 C7 C12 116.12(10)
N3 C8 C7 121.67(10)
N3 C8 C9 116.48(9)
C7 C8 C9 121.84(9)
C8 C9 H9 120.37
C8 C9 C10 119.26(10)
H9 C9 C10 120.37
N4 C10 C9 118.68(10)
N4 C10 C11 119.25(9)
C9 C10 C11 122.05(10)
C10 C11 H11 120.64
C10 C11 C12 118.72(9)
H11 C11 C12 120.64
C7 C12 C11 121.98(10)
C7 C12 C13 119.00(10)
C11 C12 C13 119.02(9)
O6 C13 O7 123.12(10)
O6 C13 C12 120.31(10)
O7 C13 C12 116.57(9)
O1 H1o7 O7 161.55(6)
O7 H1o7 H1o1 166.67(6)
O1 H1o1 O7 163.52(6)
O1 H1o1 H1o7 171.56(5)

loop_
_geom_bond_atom_site_label_1
_geom_bond_atom_site_label_2
_geom_bond_distance
N1 C1 1.3498(15)
N1 C2 1.3674(14)
N1 H1 0.8977(9)
N2 C1 1.3353(14)
N2 H2a 0.8921(9)
N2 H2b 0.8456(10)
C1 C5 1.4139(15)
C2 H2 0.95
C2 C3 1.3602(16)
C3 C4 1.4174(17)
C3 C6 1.5049(16)
C4 H4 0.95
C4 C5 1.3643(16)
C5 H5 0.95
C6 H6a 0.98
C6 H6b 0.98
C6 H6c 0.98
H6a H6b 1.6003
H6a H6c 1.6003
H6b H6c 1.6003
O1 C7 1.2964(14)
O1 H1o1 0.9310(8)
O2 N3 1.2280(14)
O3 N3 1.2338(13)
O4 N4 1.2402(14)
O5 N4 1.2273(13)
O6 C13 1.2340(13)
O7 C13 1.3022(15)
O7 H1o7 0.9185(8)
N3 C8 1.4564(13)
N4 C10 1.4544(15)
C7 C8 1.4197(15)
C7 C12 1.4357(14)
C8 C9 1.3874(16)
C9 H9 0.95
C9 C10 1.3750(15)
C10 C11 1.3934(16)
C11 H11 0.95
C11 C12 1.3787(16)
C12 C13 1.4939(15)
H2a H2b 1.49896(19)

loop_
_geom_hbond_atom_site_label_D
_geom_hbond_atom_site_label_H
_geom_hbond_atom_site_label_A
_geom_hbond_site_symmetry_A
_geom_hbond_distance_DH
_geom_hbond_distance_HA
_geom_hbond_distance_DA
_geom_hbond_angle_DHA
C2 H2 O4 1_445 0.95 2.47 3.4107(16) 169
C4 H4 O3 2_666 0.95 2.38 3.2397(15) 151
C5 H5 O2 1_655 0.95 2.43 3.2361(16) 143
O7 H1o7 O1 . 0.9185(8) 1.5313(8) 2.4202(12) 161.55(6)
O1 H1o1 O7 . 0.9310(8) 1.5130(8) 2.4202(12) 163.52(6)
N2 H2a O7 2_665 0.8921(9) 2.0783(9) 2.9655(14) 172.84(6)
N2 H2b O1 1_655 0.8456(10) 2.1644(9) 2.8526(14) 138.40(6)
N2 H2b O2 1_655 0.8456(10) 2.4133(10) 3.1741(14) 150.02(6)
N1 H1 O6 2_665 0.8977(9) 1.7828(9) 2.6781(13) 174.83(6)
